data_7124366
loop_
_publ_author_name
'Mandal, Swadhin K.'
'Ahmed, Jasimuddin'
'Swain, Asim Kumar'
'Das, Arpan'
'Govindarajan, R.'
'Bhunia, Mrinal'

_publ_section_title
;
 A K-Arylacetylide Complex for Catalytic Terminal Alkyne Functionalization
 using KOtBu as a Precatalyst
;
_journal_name_full 'Chemical Communications'
_journal_paper_doi 10.1039/C9CC07833A
_journal_year 2019
_chemical_formula_moiety 'C16 H29 K N2 O6, C16 H28 K N2 O6'
_chemical_formula_sum 'C32 H57 K2 N4 O12'
_chemical_formula_weight 768.01
_space_group_crystal_system monoclinic
_space_group_IT_number 14
_space_group_name_Hall '-P 2yn'
_space_group_name_H-M_alt 'P 1 21/n 1'
_symmetry_space_group_name_Hall '-P 2yn'
_symmetry_space_group_name_H-M 'P 1 21/n 1'
_atom_sites_solution_hydrogens geom
_atom_sites_solution_primary dual
_audit_creation_date 2019-08-01
_audit_creation_method
;
Olex2 1.2
(compiled 2018.05.29 svn.r3508 for OlexSys, GUI svn.r5506)
;
_audit_update_record
;
2019-07-31 deposited with the CCDC.    2019-10-21 downloaded from the CCDC.
;
_cell_angle_alpha 90
_cell_angle_beta 105.419(8)
_cell_angle_gamma 90
_cell_formula_units_Z 4
_cell_length_a 21.5229(14)
_cell_length_b 8.6696(3)
_cell_length_c 21.8344(19)
_cell_measurement_reflns_used 5685
_cell_measurement_temperature 99.73(16)
_cell_measurement_theta_max 66.0390
_cell_measurement_theta_min 3.3530
_cell_volume 3927.5(5)
_computing_cell_refinement
;
CrysAlisPro, Agilent Technologies,
Version 1.171.37.34 (release 22-05-2014 CrysAlis171 .NET)
(compiled May 22 2014,16:03:01)
;
_computing_data_collection
;
CrysAlisPro, Agilent Technologies,
Version 1.171.37.34 (release 22-05-2014 CrysAlis171 .NET)
(compiled May 22 2014,16:03:01)
;
_computing_data_reduction
;
CrysAlisPro, Agilent Technologies,
Version 1.171.37.34 (release 22-05-2014 CrysAlis171 .NET)
(compiled May 22 2014,16:03:01)
;
_computing_molecular_graphics 'Olex2 (Dolomanov et al., 2009)'
_computing_publication_material 'Olex2 (Dolomanov et al., 2009)'
_computing_structure_refinement 'ShelXL (Sheldrick, 2015)'
_computing_structure_solution 'ShelXT (Sheldrick, 2015)'
_diffrn_ambient_environment N~2~
_diffrn_ambient_temperature 99.73(16)
_diffrn_detector 'CCD plate'
_diffrn_detector_area_resol_mean 7.9580
_diffrn_detector_type Eos
_diffrn_measured_fraction_theta_full 0.995
_diffrn_measured_fraction_theta_max 0.967
_diffrn_measurement_details
;
#__ type_ start__ end____ width___ exp.time_
  1 omega  -12.00  102.00   1.0000   12.0000
omega____ theta____ kappa____ phi______ frames
    -       26.0811   57.0000    0.0000 114

#__ type_ start__ end____ width___ exp.time_
  2 omega   57.00  120.00   1.0000   12.0000
omega____ theta____ kappa____ phi______ frames
    -       26.0811  178.0000  -60.0000 63

#__ type_ start__ end____ width___ exp.time_
  3 omega  -12.00  102.00   1.0000   12.0000
omega____ theta____ kappa____ phi______ frames
    -       26.0811   57.0000  120.0000 114

#__ type_ start__ end____ width___ exp.time_
  4 omega  100.00  152.00   1.0000   20.0200
omega____ theta____ kappa____ phi______ frames
    -       67.0406  111.0000   90.0000 52

#__ type_ start__ end____ width___ exp.time_
  5 omega  100.00  152.00   1.0000   20.0200
omega____ theta____ kappa____ phi______ frames
    -       67.0406  111.0000  150.0000 52

#__ type_ start__ end____ width___ exp.time_
  6 omega  100.00  152.00   1.0000   20.0200
omega____ theta____ kappa____ phi______ frames
    -       67.0406  111.0000 -150.0000 52

#__ type_ start__ end____ width___ exp.time_
  7 omega  100.00  152.00   1.0000   20.0200
omega____ theta____ kappa____ phi______ frames
    -       67.0406  111.0000  -60.0000 52

#__ type_ start__ end____ width___ exp.time_
  8 omega  100.00  152.00   1.0000   20.0200
omega____ theta____ kappa____ phi______ frames
    -       67.0406  111.0000  120.0000 52

#__ type_ start__ end____ width___ exp.time_
  9 omega  100.00  152.00   1.0000   20.0200
omega____ theta____ kappa____ phi______ frames
    -       67.0406  111.0000   60.0000 52

#__ type_ start__ end____ width___ exp.time_
 10 omega  -10.00  151.00   1.0000   20.0200
omega____ theta____ kappa____ phi______ frames
    -       67.0406   30.0000   30.0000 161

#__ type_ start__ end____ width___ exp.time_
 11 omega   30.00  144.00   1.0000   20.0200
omega____ theta____ kappa____ phi______ frames
    -       67.0406   61.0000 -120.0000 114

#__ type_ start__ end____ width___ exp.time_
 12 omega   24.00  117.00   1.0000   25.0200
omega____ theta____ kappa____ phi______ frames
    -      108.0000 -115.0000    5.3708 93

#__ type_ start__ end____ width___ exp.time_
 13 omega   66.00  178.00   1.0000   25.0200
omega____ theta____ kappa____ phi______ frames
    -      108.0000   74.0000   24.1077 112

#__ type_ start__ end____ width___ exp.time_
 14 omega  101.00  178.00   1.0000   25.0200
omega____ theta____ kappa____ phi______ frames
    -      108.0000  104.0000  150.0000 77

#__ type_ start__ end____ width___ exp.time_
 15 omega   36.00  168.00   1.0000   25.0200
omega____ theta____ kappa____ phi______ frames
    -      108.0000   32.0000   90.0000 132

#__ type_ start__ end____ width___ exp.time_
 16 omega   61.00  109.00   1.0000   25.0200
omega____ theta____ kappa____ phi______ frames
    -      108.0000 -104.0000 -150.0000 48

#__ type_ start__ end____ width___ exp.time_
 17 omega  100.00  168.00   1.0000   25.0200
omega____ theta____ kappa____ phi______ frames
    -      108.0000   88.0000   58.0000 68

#__ type_ start__ end____ width___ exp.time_
 18 omega   66.00  141.00   1.0000   25.0200
omega____ theta____ kappa____ phi______ frames
    -      108.0000   77.0000 -180.0000 75

#__ type_ start__ end____ width___ exp.time_
 19 omega   73.00  115.00   1.0000   25.0200
omega____ theta____ kappa____ phi______ frames
    -      108.0000 -111.0000   87.7281 42

#__ type_ start__ end____ width___ exp.time_
 20 omega  128.00  154.00   1.0000   25.0200
omega____ theta____ kappa____ phi______ frames
    -      108.0000  -82.0000  -46.5702 26

#__ type_ start__ end____ width___ exp.time_
 21 omega   23.00   72.00   1.0000   25.0200
omega____ theta____ kappa____ phi______ frames
    -      108.0000 -111.0000   87.7281 49

#__ type_ start__ end____ width___ exp.time_
 22 omega   74.00  101.00   1.0000   25.0200
omega____ theta____ kappa____ phi______ frames
    -      108.0000 -104.0000  -90.0000 27

#__ type_ start__ end____ width___ exp.time_
 23 omega   86.00  130.00   1.0000   25.0200
omega____ theta____ kappa____ phi______ frames
    -      108.0000  138.0000   90.0000 44

#__ type_ start__ end____ width___ exp.time_
 24 omega   22.00  105.00   1.0000   25.0200
omega____ theta____ kappa____ phi______ frames
    -      108.0000  -82.0000  -46.5702 83

#__ type_ start__ end____ width___ exp.time_
 25 omega   27.00   58.00   1.0000   25.0200
omega____ theta____ kappa____ phi______ frames
    -      108.0000 -104.0000  -90.0000 31

#__ type_ start__ end____ width___ exp.time_
 26 omega  123.00  150.00   1.0000   25.0200
omega____ theta____ kappa____ phi______ frames
    -      108.0000  104.0000   90.0000 27

#__ type_ start__ end____ width___ exp.time_
 27 omega  103.00  138.00   1.0000   25.0200
omega____ theta____ kappa____ phi______ frames
    -      108.0000  138.0000  120.0000 35

#__ type_ start__ end____ width___ exp.time_
 28 omega  105.00  132.00   1.0000   25.0200
omega____ theta____ kappa____ phi______ frames
    -      108.0000   54.0000 -120.0000 27

#__ type_ start__ end____ width___ exp.time_
 29 omega  110.00  143.00   1.0000   25.0200
omega____ theta____ kappa____ phi______ frames
    -      108.0000   65.0000   90.0000 33

#__ type_ start__ end____ width___ exp.time_
 30 omega  152.00  178.00   1.0000   25.0200
omega____ theta____ kappa____ phi______ frames
    -      108.0000   71.0000  -16.5183 26

#__ type_ start__ end____ width___ exp.time_
 31 omega   72.00  168.00   1.0000   25.0200
omega____ theta____ kappa____ phi______ frames
    -      108.0000   65.0000  150.0000 96
;
_diffrn_measurement_device 'four-circle diffractometer'
_diffrn_measurement_device_type 'SuperNova, Dual, Cu at zero, Eos'
_diffrn_measurement_method '\w scans'
_diffrn_orient_matrix_UB_11 -0.0519098000
_diffrn_orient_matrix_UB_12 0.0764140000
_diffrn_orient_matrix_UB_13 -0.0539063000
_diffrn_orient_matrix_UB_21 -0.0447997000
_diffrn_orient_matrix_UB_22 0.0128215000
_diffrn_orient_matrix_UB_23 0.0442684000
_diffrn_orient_matrix_UB_31 0.0284312000
_diffrn_orient_matrix_UB_32 0.1599733000
_diffrn_orient_matrix_UB_33 0.0221777000
_diffrn_radiation_monochromator mirror
_diffrn_radiation_probe x-ray
_diffrn_radiation_type CuK\a
_diffrn_radiation_wavelength 1.54184
_diffrn_reflns_av_R_equivalents 0.0507
_diffrn_reflns_av_unetI/netI 0.0507
_diffrn_reflns_Laue_measured_fraction_full 0.995
_diffrn_reflns_Laue_measured_fraction_max 0.967
_diffrn_reflns_limit_h_max 25
_diffrn_reflns_limit_h_min -25
_diffrn_reflns_limit_k_max 10
_diffrn_reflns_limit_k_min -10
_diffrn_reflns_limit_l_max 21
_diffrn_reflns_limit_l_min -25
_diffrn_reflns_number 21146
_diffrn_reflns_point_group_measured_fraction_full 0.995
_diffrn_reflns_point_group_measured_fraction_max 0.967
_diffrn_reflns_theta_full 66.228
_diffrn_reflns_theta_max 66.228
_diffrn_reflns_theta_min 3.365
_diffrn_source 'sealed X-ray tube'
_diffrn_source_type 'SuperNova (Cu) X-ray Source'
_exptl_absorpt_coefficient_mu 2.653
_exptl_absorpt_correction_T_max 1.00000
_exptl_absorpt_correction_T_min 0.82934
_exptl_absorpt_correction_type multi-scan
_exptl_absorpt_process_details
;
CrysAlisPro, Agilent Technologies,
Version 1.171.37.34 (release 22-05-2014 CrysAlis171 .NET)
(compiled May 22 2014,16:03:01)
Empirical absorption correction using spherical harmonics,
 implemented in SCALE3 ABSPACK scaling algorithm.
;
_exptl_crystal_colour 'clear light yellow'
_exptl_crystal_colour_lustre clear
_exptl_crystal_colour_modifier light
_exptl_crystal_colour_primary yellow
_exptl_crystal_density_diffrn 1.299
_exptl_crystal_description block
_exptl_crystal_F_000 1644
_exptl_crystal_size_max 0.15
_exptl_crystal_size_mid 0.12
_exptl_crystal_size_min 0.1
_refine_diff_density_max 1.137
_refine_diff_density_min -1.160
_refine_diff_density_rms 0.122
_refine_ls_extinction_method none
_refine_ls_goodness_of_fit_ref 1.267
_refine_ls_hydrogen_treatment constr
_refine_ls_matrix_type full
_refine_ls_number_parameters 454
_refine_ls_number_reflns 6507
_refine_ls_number_restraints 0
_refine_ls_restrained_S_all 1.267
_refine_ls_R_factor_all 0.1169
_refine_ls_R_factor_gt 0.0993
_refine_ls_shift/su_max 0.000
_refine_ls_shift/su_mean 0.000
_refine_ls_structure_factor_coef Fsqd
_refine_ls_weighting_details 'w=1/[\s^2^(Fo^2^)+(0.2000P)^2^] where P=(Fo^2^+2Fc^2^)/3'
_refine_ls_weighting_scheme calc
_refine_ls_wR_factor_gt 0.2896
_refine_ls_wR_factor_ref 0.3165
_reflns_Friedel_coverage 0.000
_reflns_number_gt 5139
_reflns_number_total 6507
_reflns_threshold_expression 'I > 2\s(I)'
_cod_data_source_file c9cc07833a2.cif
_cod_data_source_block jasi_30_07
_cod_database_code 7124366
_shelx_shelxl_version_number 2014/7
_chemical_oxdiff_formula 'C H N O K'
_shelx_space_group_comment
;
The symmetry employed for this shelxl refinement is uniquely defined
by the following loop, which should always be used as a source of
symmetry information in preference to the above space-group names.
They are only intended as comments.
;
_reflns_odcompleteness_completeness 93.77
_reflns_odcompleteness_iscentric 1
_reflns_odcompleteness_theta 66.97
_olex2_refinement_description
;
1. Twinned data refinement
 Scales: 0.9269(15)
 0.0731(15)
2. Fixed Uiso
 At 1.2 times of:
  All C(H) groups, All C(H,H) groups
 At 1.5 times of:
  All C(H,H,H) groups
3.a Ternary CH refined with riding coordinates:
 C29(H29)
3.b Secondary CH2 refined with riding coordinates:
 C2(H2A,H2B), C5(H5A,H5B), C6(H6A,H6B), C7(H7A,H7B), C8(H8A,H8B), C9(H9A,H9B),
 C10(H10A,H10B), C11(H11A,H11B), C12(H12A,H12B), C13(H13A,H13B), C14(H14A,H14B),
  C15(H15A,H15B), C16(H16A,H16B), C18(H18A,H18B), C21(H21A,H21B), C22(H22A,
 H22B), C23(H23A,H23B), C24(H24A,H24B), C25(H25A,H25B), C26(H26A,H26B),
 C27(H27A,H27B), C28(H28A,H28B), C30(H30A,H30B), C31(H31A,H31B), C32(H32A,H32B)
3.c Idealised Me refined as rotating group:
 C4(H4A,H4B,H4C), C20(H20A,H20B,H20C)
;
_olex2_date_sample_data_collection 2019-07-30
_olex2_submission_special_instructions 'No special instructions were received'

loop_
_space_group_symop_operation_xyz
'x, y, z'
'-x+1/2, y+1/2, -z+1/2'
'-x, -y, -z'
'x-1/2, -y-1/2, z-1/2'

loop_
_atom_site_label
_atom_site_type_symbol
_atom_site_fract_x
_atom_site_fract_y
_atom_site_fract_z
_atom_site_U_iso_or_equiv
_atom_site_adp_type
_atom_site_occupancy
_atom_site_site_symmetry_order
_atom_site_calc_flag
_atom_site_refinement_flags_posn
K1 K 0.31834(6) 0.96818(12) 0.66277(6) 0.0314(4) Uani 1 1 d .
O1 O 0.2144(2) 1.0535(4) 0.5605(2) 0.0356(9) Uani 1 1 d .
O2 O 0.20265(19) 0.7876(4) 0.6283(2) 0.0334(9) Uani 1 1 d .
O3 O 0.30752(18) 0.6964(4) 0.7310(2) 0.0318(8) Uani 1 1 d .
O4 O 0.38470(18) 0.9384(4) 0.7948(2) 0.0339(9) Uani 1 1 d .
O5 O 0.4020(2) 1.2016(4) 0.7267(2) 0.0368(9) Uani 1 1 d .
O6 O 0.2997(2) 1.2874(4) 0.6218(2) 0.0380(9) Uani 1 1 d .
N1 N 0.3938(3) 0.8110(5) 0.6036(3) 0.0415(12) Uani 1 1 d .
N2 N 0.4955(3) 0.4743(6) 0.5994(4) 0.0543(16) Uani 1 1 d .
C1 C 0.4278(3) 0.8368(6) 0.5625(3) 0.0349(12) Uani 1 1 d .
C2 C 0.4721(3) 0.7383(7) 0.5456(3) 0.0383(13) Uani 1 1 d .
H2A H 0.5127 0.7934 0.5535 0.046 Uiso 1 1 calc R
H2B H 0.4572 0.7217 0.5001 0.046 Uiso 1 1 calc R
C3 C 0.4854(3) 0.5925(7) 0.5744(3) 0.0396(14) Uani 1 1 d .
C4 C 0.4167(3) 0.9917(7) 0.5293(4) 0.0451(15) Uani 1 1 d .
H4A H 0.3717 1.0173 0.5194 0.068 Uiso 1 1 calc GR
H4B H 0.4301 0.9866 0.4907 0.068 Uiso 1 1 calc GR
H4C H 0.4413 1.0694 0.5566 0.068 Uiso 1 1 calc GR
C5 C 0.2200(3) 0.6306(6) 0.6435(3) 0.0364(13) Uani 1 1 d .
H5A H 0.2514 0.5975 0.6216 0.044 Uiso 1 1 calc R
H5B H 0.1822 0.5652 0.6299 0.044 Uiso 1 1 calc R
C6 C 0.2476(3) 0.6168(6) 0.7135(3) 0.0353(12) Uani 1 1 d .
H6A H 0.2182 0.6611 0.7355 0.042 Uiso 1 1 calc R
H6B H 0.2540 0.5090 0.7254 0.042 Uiso 1 1 calc R
C7 C 0.3344(3) 0.6948(6) 0.7974(3) 0.0377(13) Uani 1 1 d .
H7A H 0.3415 0.5892 0.8123 0.045 Uiso 1 1 calc R
H7B H 0.3048 0.7429 0.8183 0.045 Uiso 1 1 calc R
C8 C 0.4417(3) 1.0285(7) 0.8128(3) 0.0394(14) Uani 1 1 d .
H8A H 0.4732 0.9891 0.7921 0.047 Uiso 1 1 calc R
H8B H 0.4601 1.0218 0.8584 0.047 Uiso 1 1 calc R
C9 C 0.4267(3) 1.1917(6) 0.7942(3) 0.0408(14) Uani 1 1 d .
H9A H 0.3951 1.2310 0.8147 0.049 Uiso 1 1 calc R
H9B H 0.4654 1.2538 0.8080 0.049 Uiso 1 1 calc R
C10 C 0.3922(3) 1.3562(6) 0.7053(3) 0.0419(15) Uani 1 1 d .
H10A H 0.4330 1.4105 0.7150 0.050 Uiso 1 1 calc R
H10B H 0.3640 1.4084 0.7266 0.050 Uiso 1 1 calc R
C11 C 0.3622(3) 1.3564(7) 0.6344(4) 0.0442(15) Uani 1 1 d .
H11A H 0.3585 1.4613 0.6185 0.053 Uiso 1 1 calc R
H11B H 0.3890 1.2986 0.6133 0.053 Uiso 1 1 calc R
C12 C 0.2689(3) 1.2885(6) 0.5555(3) 0.0401(14) Uani 1 1 d .
H12A H 0.2956 1.2348 0.5329 0.048 Uiso 1 1 calc R
H12B H 0.2635 1.3940 0.5403 0.048 Uiso 1 1 calc R
C13 C 0.2044(3) 1.2117(6) 0.5425(3) 0.0389(14) Uani 1 1 d .
H13A H 0.1782 1.2613 0.5668 0.047 Uiso 1 1 calc R
H13B H 0.1821 1.2196 0.4978 0.047 Uiso 1 1 calc R
C14 C 0.1542(3) 0.9718(6) 0.5496(3) 0.0350(12) Uani 1 1 d .
H14A H 0.1294 0.9838 0.5057 0.042 Uiso 1 1 calc R
H14B H 0.1290 1.0126 0.5768 0.042 Uiso 1 1 calc R
C15 C 0.1690(3) 0.8054(6) 0.5642(3) 0.0394(13) Uani 1 1 d .
H15A H 0.1293 0.7467 0.5552 0.047 Uiso 1 1 calc R
H15B H 0.1949 0.7660 0.5374 0.047 Uiso 1 1 calc R
C16 C 0.3968(3) 0.7805(7) 0.8132(3) 0.0387(13) Uani 1 1 d .
H16A H 0.4170 0.7739 0.8584 0.046 Uiso 1 1 calc R
H16B H 0.4257 0.7351 0.7908 0.046 Uiso 1 1 calc R
K2 K 0.67490(6) 0.02535(12) 0.83208(6) 0.0321(4) Uani 1 1 d .
O7 O 0.62509(19) 0.1964(4) 0.7175(2) 0.0329(9) Uani 1 1 d .
O8 O 0.73931(19) 0.2958(4) 0.8090(2) 0.0341(9) Uani 1 1 d .
O9 O 0.81321(19) 0.0628(4) 0.88116(19) 0.0341(9) Uani 1 1 d .
O10 O 0.7519(2) -0.2021(4) 0.9090(2) 0.0360(9) Uani 1 1 d .
O11 O 0.63825(19) -0.3073(4) 0.8194(2) 0.0340(9) Uani 1 1 d .
O12 O 0.56813(19) -0.0812(4) 0.74081(19) 0.0335(9) Uani 1 1 d .
N3 N 0.5956(3) 0.1920(5) 0.8866(3) 0.0395(12) Uani 1 1 d .
N4 N 0.4981(3) 0.5313(6) 0.9037(3) 0.0502(15) Uani 1 1 d .
C17 C 0.5682(3) 0.1681(6) 0.9329(3) 0.0354(12) Uani 1 1 d .
C18 C 0.5274(3) 0.2661(6) 0.9552(3) 0.0371(13) Uani 1 1 d .
H18A H 0.4876 0.2102 0.9519 0.044 Uiso 1 1 calc R
H18B H 0.5472 0.2825 1.0001 0.044 Uiso 1 1 calc R
C19 C 0.5107(3) 0.4105(7) 0.9279(3) 0.0389(13) Uani 1 1 d .
C20 C 0.5849(3) 0.0158(7) 0.9678(4) 0.0459(16) Uani 1 1 d .
H20A H 0.5666 -0.0676 0.9399 0.069 Uiso 1 1 calc GR
H20B H 0.5677 0.0144 1.0042 0.069 Uiso 1 1 calc GR
H20C H 0.6309 0.0043 0.9815 0.069 Uiso 1 1 calc GR
C21 C 0.6605(3) -0.3698(6) 0.8824(3) 0.0380(13) Uani 1 1 d .
H21A H 0.6472 -0.4766 0.8826 0.046 Uiso 1 1 calc R
H21B H 0.6421 -0.3124 0.9114 0.046 Uiso 1 1 calc R
C22 C 0.7320(3) -0.3593(6) 0.9032(3) 0.0397(14) Uani 1 1 d .
H22A H 0.7479 -0.4109 0.9438 0.048 Uiso 1 1 calc R
H22B H 0.7501 -0.4107 0.8724 0.048 Uiso 1 1 calc R
C23 C 0.8204(3) -0.1885(7) 0.9267(3) 0.0393(14) Uani 1 1 d .
H23A H 0.8374 -0.2303 0.8933 0.047 Uiso 1 1 calc R
H23B H 0.8383 -0.2477 0.9651 0.047 Uiso 1 1 calc R
C24 C 0.8401(3) -0.0235(6) 0.9380(3) 0.0370(13) Uani 1 1 d .
H24A H 0.8247 0.0177 0.9726 0.044 Uiso 1 1 calc R
H24B H 0.8867 -0.0154 0.9496 0.044 Uiso 1 1 calc R
C25 C 0.8333(3) 0.2196(6) 0.8877(3) 0.0358(13) Uani 1 1 d .
H25A H 0.8800 0.2251 0.9006 0.043 Uiso 1 1 calc R
H25B H 0.8169 0.2696 0.9199 0.043 Uiso 1 1 calc R
C26 C 0.8080(3) 0.2997(6) 0.8252(3) 0.0329(12) Uani 1 1 d .
H26A H 0.8230 0.4057 0.8283 0.039 Uiso 1 1 calc R
H26B H 0.8235 0.2483 0.7926 0.039 Uiso 1 1 calc R
C27 C 0.7127(3) 0.3719(6) 0.7498(3) 0.0352(12) Uani 1 1 d .
H27A H 0.7296 0.3263 0.7170 0.042 Uiso 1 1 calc R
H27B H 0.7243 0.4803 0.7534 0.042 Uiso 1 1 calc R
C28 C 0.6407(3) 0.3553(6) 0.7325(3) 0.0347(13) Uani 1 1 d .
H28A H 0.6242 0.3873 0.7678 0.042 Uiso 1 1 calc R
H28B H 0.6212 0.4198 0.6962 0.042 Uiso 1 1 calc R
C29 C 0.5569(3) 0.1759(6) 0.7012(3) 0.0361(13) Uani 1 1 d .
H29 H 0.5252 0.2556 0.7033 0.043 Uiso 1 1 calc R
C30 C 0.5420(3) 0.0096(6) 0.6853(3) 0.0349(12) Uani 1 1 d .
H30A H 0.4958 -0.0053 0.6709 0.042 Uiso 1 1 calc R
H30B H 0.5608 -0.0219 0.6515 0.042 Uiso 1 1 calc R
C31 C 0.5493(3) -0.2379(6) 0.7338(3) 0.0340(12) Uani 1 1 d .
H31A H 0.5696 -0.2891 0.7046 0.041 Uiso 1 1 calc R
H31B H 0.5029 -0.2457 0.7170 0.041 Uiso 1 1 calc R
C32 C 0.5702(3) -0.3122(6) 0.7985(3) 0.0357(13) Uani 1 1 d .
H32A H 0.5517 -0.2573 0.8281 0.043 Uiso 1 1 calc R
H32B H 0.5554 -0.4183 0.7961 0.043 Uiso 1 1 calc R

loop_
_atom_site_aniso_label
_atom_site_aniso_U_11
_atom_site_aniso_U_22
_atom_site_aniso_U_33
_atom_site_aniso_U_23
_atom_site_aniso_U_13
_atom_site_aniso_U_12
K1 0.0339(6) 0.0232(6) 0.0364(7) -0.0001(4) 0.0080(5) -0.0007(4)
O1 0.040(2) 0.0229(17) 0.042(2) 0.0047(16) 0.0074(18) 0.0002(15)
O2 0.038(2) 0.0232(19) 0.037(2) -0.0001(15) 0.0062(17) -0.0016(15)
O3 0.035(2) 0.0223(17) 0.038(2) 0.0034(14) 0.0088(17) -0.0020(14)
O4 0.0294(19) 0.0276(18) 0.042(2) -0.0028(16) 0.0048(17) 0.0024(15)
O5 0.038(2) 0.0233(19) 0.049(3) -0.0005(16) 0.0110(18) -0.0007(15)
O6 0.037(2) 0.028(2) 0.049(3) 0.0022(17) 0.0105(18) -0.0035(15)
N1 0.044(3) 0.032(2) 0.048(3) -0.003(2) 0.011(2) 0.003(2)
N2 0.053(4) 0.036(3) 0.075(5) 0.010(3) 0.018(3) 0.009(2)
C1 0.031(3) 0.031(3) 0.040(3) -0.005(2) 0.005(2) -0.003(2)
C2 0.036(3) 0.033(3) 0.044(4) 0.003(3) 0.007(3) -0.001(2)
C3 0.036(3) 0.033(3) 0.050(4) 0.000(3) 0.012(3) -0.002(2)
C4 0.048(4) 0.032(3) 0.052(4) -0.005(3) 0.009(3) 0.004(3)
C5 0.040(3) 0.019(2) 0.049(4) -0.001(2) 0.009(3) -0.004(2)
C6 0.038(3) 0.023(2) 0.047(4) 0.003(2) 0.013(3) -0.001(2)
C7 0.042(3) 0.029(3) 0.039(3) 0.005(2) 0.005(3) 0.004(2)
C8 0.027(3) 0.040(3) 0.048(4) -0.003(3) 0.004(3) 0.001(2)
C9 0.039(3) 0.030(3) 0.052(4) -0.016(3) 0.009(3) -0.004(2)
C10 0.039(3) 0.016(2) 0.069(5) -0.006(2) 0.012(3) -0.003(2)
C11 0.037(3) 0.028(3) 0.070(5) 0.010(3) 0.017(3) -0.003(2)
C12 0.051(4) 0.025(3) 0.050(4) 0.011(2) 0.023(3) 0.007(2)
C13 0.050(4) 0.025(3) 0.038(3) 0.006(2) 0.006(3) 0.007(2)
C14 0.038(3) 0.032(3) 0.031(3) 0.000(2) 0.002(2) -0.002(2)
C15 0.043(3) 0.034(3) 0.036(3) -0.005(2) 0.002(3) -0.006(2)
C16 0.039(3) 0.031(3) 0.042(4) 0.007(2) 0.003(3) 0.010(2)
K2 0.0326(7) 0.0247(6) 0.0371(7) 0.0007(4) 0.0059(5) 0.0011(4)
O7 0.034(2) 0.0219(18) 0.042(2) -0.0007(15) 0.0091(17) -0.0020(14)
O8 0.037(2) 0.0261(18) 0.039(2) 0.0036(15) 0.0099(17) 0.0001(15)
O9 0.040(2) 0.0260(18) 0.033(2) -0.0020(15) 0.0036(17) 0.0028(15)
O10 0.040(2) 0.0249(19) 0.040(2) 0.0045(15) 0.0057(18) 0.0042(15)
O11 0.035(2) 0.0245(18) 0.042(2) 0.0037(15) 0.0094(17) 0.0011(14)
O12 0.040(2) 0.0208(18) 0.036(2) 0.0013(15) 0.0030(17) -0.0008(15)
N3 0.040(3) 0.031(2) 0.046(3) -0.001(2) 0.009(2) 0.0014(19)
N4 0.062(4) 0.037(3) 0.057(4) 0.008(2) 0.025(3) 0.009(2)
C17 0.036(3) 0.025(2) 0.041(3) -0.004(2) 0.003(2) -0.003(2)
C18 0.038(3) 0.029(3) 0.043(4) 0.001(2) 0.008(3) -0.003(2)
C19 0.039(3) 0.036(3) 0.042(4) -0.006(3) 0.011(3) -0.002(2)
C20 0.049(4) 0.029(3) 0.056(4) 0.005(3) 0.008(3) 0.001(3)
C21 0.053(4) 0.026(3) 0.037(3) 0.006(2) 0.014(3) 0.001(2)
C22 0.048(3) 0.025(3) 0.042(4) 0.003(2) 0.004(3) 0.003(2)
C23 0.035(3) 0.035(3) 0.044(4) 0.008(2) 0.003(3) 0.006(2)
C24 0.041(3) 0.032(3) 0.034(3) -0.002(2) 0.004(3) 0.000(2)
C25 0.037(3) 0.026(3) 0.043(4) -0.006(2) 0.007(3) -0.005(2)
C26 0.033(3) 0.025(2) 0.042(3) 0.000(2) 0.014(2) -0.003(2)
C27 0.042(3) 0.024(2) 0.039(3) 0.005(2) 0.010(3) -0.003(2)
C28 0.042(3) 0.020(2) 0.042(3) 0.001(2) 0.010(3) 0.005(2)
C29 0.032(3) 0.027(3) 0.048(4) 0.003(2) 0.008(3) 0.002(2)
C30 0.033(3) 0.031(3) 0.036(3) 0.002(2) 0.001(2) -0.002(2)
C31 0.038(3) 0.024(2) 0.039(3) -0.005(2) 0.009(2) -0.003(2)
C32 0.038(3) 0.028(3) 0.043(4) 0.002(2) 0.013(3) -0.002(2)

loop_
_atom_type_symbol
_atom_type_description
_atom_type_scat_dispersion_real
_atom_type_scat_dispersion_imag
_atom_type_scat_source
C C 0.0181 0.0091 'International Tables Vol C Tables 4.2.6.8 and 6.1.1.4'
H H 0.0000 0.0000 'International Tables Vol C Tables 4.2.6.8 and 6.1.1.4'
K K 0.3868 1.0657 'International Tables Vol C Tables 4.2.6.8 and 6.1.1.4'
N N 0.0311 0.0180 'International Tables Vol C Tables 4.2.6.8 and 6.1.1.4'
O O 0.0492 0.0322 'International Tables Vol C Tables 4.2.6.8 and 6.1.1.4'

loop_
_geom_angle_atom_site_label_1
_geom_angle_atom_site_label_2
_geom_angle_atom_site_label_3
_geom_angle
O1 K1 O2 58.82(11)
O1 K1 O3 118.59(12)
O1 K1 O4 154.38(12)
O1 K1 O5 118.25(12)
O1 K1 O6 59.20(12)
O2 K1 O4 112.37(12)
O2 K1 O6 113.59(12)
O3 K1 O2 59.78(11)
O3 K1 O4 58.98(11)
O3 K1 O6 158.74(12)
O4 K1 O6 112.75(12)
O5 K1 O2 156.58(12)
O5 K1 O3 117.92(13)
O5 K1 O4 59.03(12)
O5 K1 O6 59.07(12)
N1 K1 O1 101.90(15)
N1 K1 O2 100.94(14)
N1 K1 O3 88.60(14)
N1 K1 O4 103.48(15)
N1 K1 O5 102.30(15)
N1 K1 O6 112.66(14)
C13 O1 K1 120.2(3)
C13 O1 C14 111.2(4)
C14 O1 K1 119.6(3)
C5 O2 K1 107.7(3)
C15 O2 K1 112.6(3)
C15 O2 C5 111.8(4)
C6 O3 K1 117.3(3)
C7 O3 K1 118.7(3)
C7 O3 C6 111.4(4)
C8 O4 K1 113.0(4)
C8 O4 C16 111.7(4)
C16 O4 K1 111.8(3)
C9 O5 K1 118.7(3)
C10 O5 K1 119.8(4)
C10 O5 C9 112.3(4)
C11 O6 K1 107.1(3)
C12 O6 K1 108.0(3)
C12 O6 C11 110.8(5)
C1 N1 K1 138.9(4)
N1 C1 C2 128.0(6)
N1 C1 C4 115.5(5)
C2 C1 C4 116.5(6)
C1 C2 H2A 107.3
C1 C2 H2B 107.3
C1 C2 C3 120.1(6)
H2A C2 H2B 106.9
C3 C2 H2A 107.3
C3 C2 H2B 107.3
N2 C3 C2 178.0(7)
C1 C4 H4A 109.5
C1 C4 H4B 109.5
C1 C4 H4C 109.5
H4A C4 H4B 109.5
H4A C4 H4C 109.5
H4B C4 H4C 109.5
O2 C5 H5A 109.9
O2 C5 H5B 109.9
O2 C5 C6 108.9(4)
H5A C5 H5B 108.3
C6 C5 H5A 109.9
C6 C5 H5B 109.9
O3 C6 C5 108.8(4)
O3 C6 H6A 109.9
O3 C6 H6B 109.9
C5 C6 H6A 109.9
C5 C6 H6B 109.9
H6A C6 H6B 108.3
O3 C7 H7A 109.8
O3 C7 H7B 109.8
O3 C7 C16 109.3(5)
H7A C7 H7B 108.3
C16 C7 H7A 109.8
C16 C7 H7B 109.8
O4 C8 H8A 109.7
O4 C8 H8B 109.7
O4 C8 C9 109.9(5)
H8A C8 H8B 108.2
C9 C8 H8A 109.7
C9 C8 H8B 109.7
O5 C9 C8 109.5(5)
O5 C9 H9A 109.8
O5 C9 H9B 109.8
C8 C9 H9A 109.8
C8 C9 H9B 109.8
H9A C9 H9B 108.2
O5 C10 H10A 109.9
O5 C10 H10B 109.9
O5 C10 C11 108.9(5)
H10A C10 H10B 108.3
C11 C10 H10A 109.9
C11 C10 H10B 109.9
O6 C11 C10 108.8(5)
O6 C11 H11A 109.9
O6 C11 H11B 109.9
C10 C11 H11A 109.9
C10 C11 H11B 109.9
H11A C11 H11B 108.3
O6 C12 H12A 109.6
O6 C12 H12B 109.6
O6 C12 C13 110.4(5)
H12A C12 H12B 108.1
C13 C12 H12A 109.6
C13 C12 H12B 109.6
O1 C13 C12 108.0(5)
O1 C13 H13A 110.1
O1 C13 H13B 110.1
C12 C13 H13A 110.1
C12 C13 H13B 110.1
H13A C13 H13B 108.4
O1 C14 H14A 110.1
O1 C14 H14B 110.1
O1 C14 C15 107.9(5)
H14A C14 H14B 108.4
C15 C14 H14A 110.1
C15 C14 H14B 110.1
O2 C15 C14 110.1(5)
O2 C15 H15A 109.6
O2 C15 H15B 109.6
C14 C15 H15A 109.6
C14 C15 H15B 109.6
H15A C15 H15B 108.2
O4 C16 C7 109.1(4)
O4 C16 H16A 109.9
O4 C16 H16B 109.9
C7 C16 H16A 109.9
C7 C16 H16B 109.9
H16A C16 H16B 108.3
O7 K2 O9 111.96(12)
O7 K2 O11 113.07(12)
O7 K2 C29 22.87(12)
O8 K2 O7 60.22(11)
O8 K2 O9 58.07(11)
O8 K2 O11 155.85(12)
O8 K2 C29 80.28(12)
O9 K2 O11 111.26(11)
O9 K2 C29 134.77(13)
O10 K2 O7 155.03(12)
O10 K2 O8 116.47(12)
O10 K2 O9 58.44(11)
O10 K2 O11 58.59(11)
O10 K2 C29 157.18(13)
O11 K2 C29 99.61(13)
O12 K2 O7 59.82(11)
O12 K2 O8 119.95(12)
O12 K2 O9 151.23(12)
O12 K2 O10 116.00(12)
O12 K2 O11 57.49(11)
O12 K2 C29 42.27(12)
N3 K2 O7 88.54(14)
N3 K2 O8 91.79(13)
N3 K2 O9 118.49(14)
N3 K2 O10 116.41(15)
N3 K2 O11 111.75(13)
N3 K2 O12 89.72(14)
N3 K2 C29 76.07(16)
C28 O7 K2 106.7(3)
C29 O7 K2 106.0(3)
C29 O7 C28 109.8(4)
C26 O8 K2 119.9(3)
C26 O8 C27 110.7(4)
C27 O8 K2 116.4(3)
C24 O9 K2 113.6(3)
C25 O9 K2 113.5(3)
C25 O9 C24 111.8(4)
C22 O10 K2 120.0(3)
C22 O10 C23 111.6(4)
C23 O10 K2 120.3(3)
C21 O11 K2 105.2(3)
C32 O11 K2 106.5(3)
C32 O11 C21 110.6(4)
C30 O12 K2 119.4(3)
C31 O12 K2 123.9(3)
C31 O12 C30 113.6(4)
C17 N3 K2 135.2(4)
N3 C17 C18 128.6(6)
N3 C17 C20 115.3(5)
C18 C17 C20 116.1(6)
C17 C18 H18A 107.1
C17 C18 H18B 107.1
H18A C18 H18B 106.8
C19 C18 C17 120.8(6)
C19 C18 H18A 107.1
C19 C18 H18B 107.1
N4 C19 C18 177.8(7)
C17 C20 H20A 109.5
C17 C20 H20B 109.5
C17 C20 H20C 109.5
H20A C20 H20B 109.5
H20A C20 H20C 109.5
H20B C20 H20C 109.5
O11 C21 H21A 109.9
O11 C21 H21B 109.9
O11 C21 C22 108.9(5)
H21A C21 H21B 108.3
C22 C21 H21A 109.9
C22 C21 H21B 109.9
O10 C22 C21 110.4(5)
O10 C22 H22A 109.6
O10 C22 H22B 109.6
C21 C22 H22A 109.6
C21 C22 H22B 109.6
H22A C22 H22B 108.1
O10 C23 H23A 109.5
O10 C23 H23B 109.5
O10 C23 C24 110.6(5)
H23A C23 H23B 108.1
C24 C23 H23A 109.5
C24 C23 H23B 109.5
O9 C24 C23 109.0(5)
O9 C24 H24A 109.9
O9 C24 H24B 109.9
C23 C24 H24A 109.9
C23 C24 H24B 109.9
H24A C24 H24B 108.3
O9 C25 H25A 109.9
O9 C25 H25B 109.9
O9 C25 C26 109.0(5)
H25A C25 H25B 108.3
C26 C25 H25A 109.9
C26 C25 H25B 109.9
O8 C26 C25 108.4(4)
O8 C26 H26A 110.0
O8 C26 H26B 110.0
C25 C26 H26A 110.0
C25 C26 H26B 110.0
H26A C26 H26B 108.4
O8 C27 H27A 109.9
O8 C27 H27B 109.9
O8 C27 C28 108.8(4)
H27A C27 H27B 108.3
C28 C27 H27A 109.9
C28 C27 H27B 109.9
O7 C28 C27 108.2(4)
O7 C28 H28A 110.1
O7 C28 H28B 110.1
C27 C28 H28A 110.1
C27 C28 H28B 110.1
H28A C28 H28B 108.4
K2 C29 H29 125.6
O7 C29 K2 51.2(3)
O7 C29 H29 125.6
O7 C29 C30 108.7(4)
C30 C29 K2 84.0(3)
C30 C29 H29 125.6
O12 C30 C29 108.8(5)
O12 C30 H30A 109.9
O12 C30 H30B 109.9
C29 C30 H30A 109.9
C29 C30 H30B 109.9
H30A C30 H30B 108.3
O12 C31 H31A 110.2
O12 C31 H31B 110.2
O12 C31 C32 107.7(5)
H31A C31 H31B 108.5
C32 C31 H31A 110.2
C32 C31 H31B 110.2
O11 C32 C31 108.4(4)
O11 C32 H32A 110.0
O11 C32 H32B 110.0
C31 C32 H32A 110.0
C31 C32 H32B 110.0
H32A C32 H32B 108.4

loop_
_geom_bond_atom_site_label_1
_geom_bond_atom_site_label_2
_geom_bond_distance
K1 O1 2.807(4)
K1 O2 2.867(4)
K1 O3 2.831(4)
K1 O4 2.869(4)
K1 O5 2.819(4)
K1 O6 2.903(4)
K1 N1 2.698(5)
O1 C13 1.427(6)
O1 C14 1.441(7)
O2 C5 1.428(6)
O2 C15 1.403(7)
O3 C6 1.422(7)
O3 C7 1.410(7)
O4 C8 1.419(7)
O4 C16 1.431(7)
O5 C9 1.432(8)
O5 C10 1.416(7)
O6 C11 1.430(7)
O6 C12 1.422(8)
N1 C1 1.320(8)
N2 C3 1.154(9)
C1 C2 1.401(8)
C1 C4 1.515(8)
C2 H2A 0.9700
C2 H2B 0.9700
C2 C3 1.406(8)
C4 H4A 0.9600
C4 H4B 0.9600
C4 H4C 0.9600
C5 H5A 0.9700
C5 H5B 0.9700
C5 C6 1.491(9)
C6 H6A 0.9700
C6 H6B 0.9700
C7 H7A 0.9700
C7 H7B 0.9700
C7 C16 1.493(9)
C8 H8A 0.9700
C8 H8B 0.9700
C8 C9 1.483(8)
C9 H9A 0.9700
C9 H9B 0.9700
C10 H10A 0.9700
C10 H10B 0.9700
C10 C11 1.509(10)
C11 H11A 0.9700
C11 H11B 0.9700
C12 H12A 0.9700
C12 H12B 0.9700
C12 C13 1.497(9)
C13 H13A 0.9700
C13 H13B 0.9700
C14 H14A 0.9700
C14 H14B 0.9700
C14 C15 1.494(8)
C15 H15A 0.9700
C15 H15B 0.9700
C16 H16A 0.9700
C16 H16B 0.9700
K2 O7 2.860(4)
K2 O8 2.836(4)
K2 O9 2.902(4)
K2 O10 2.824(4)
K2 O11 2.983(4)
K2 O12 2.770(4)
K2 N3 2.738(5)
K2 C29 3.530(6)
O7 C28 1.435(6)
O7 C29 1.427(7)
O8 C26 1.427(7)
O8 C27 1.429(7)
O9 C24 1.433(7)
O9 C25 1.421(6)
O10 C22 1.423(7)
O10 C23 1.427(7)
O11 C21 1.437(7)
O11 C32 1.414(7)
O12 C30 1.428(7)
O12 C31 1.414(6)
N3 C17 1.317(8)
N4 C19 1.172(9)
C17 C18 1.398(8)
C17 C20 1.520(8)
C18 H18A 0.9700
C18 H18B 0.9700
C18 C19 1.392(8)
C20 H20A 0.9600
C20 H20B 0.9600
C20 H20C 0.9600
C21 H21A 0.9700
C21 H21B 0.9700
C21 C22 1.486(9)
C22 H22A 0.9700
C22 H22B 0.9700
C23 H23A 0.9700
C23 H23B 0.9700
C23 C24 1.494(8)
C24 H24A 0.9700
C24 H24B 0.9700
C25 H25A 0.9700
C25 H25B 0.9700
C25 C26 1.498(8)
C26 H26A 0.9700
C26 H26B 0.9700
C27 H27A 0.9700
C27 H27B 0.9700
C27 C28 1.501(8)
C28 H28A 0.9700
C28 H28B 0.9700
C29 H29 0.9800
C29 C30 1.497(7)
C30 H30A 0.9700
C30 H30B 0.9700
C31 H31A 0.9700
C31 H31B 0.9700
C31 C32 1.508(8)
C32 H32A 0.9700
C32 H32B 0.9700

loop_
_twin_individual_id
_twin_individual_mass_fraction_refined
1 0.9269(15)
2 0.0731(15)
